data_7059672
loop_
_publ_author_name
'Ling, Irene'
'Skelton, Brian W.'
'Sobolev, Alexandre N.'
'Alias, Yatimah'
'Khor, Zong Chin'
'Raston, Colin L.'

_publ_section_title
;
 Effect of anions on the solid-state interplay of symmetric and
 unsymmetric phosphonium cations
;
_journal_issue 25
_journal_name_full 'New Journal of Chemistry'
_journal_page_first 10220
_journal_page_last 10228
_journal_paper_doi 10.1039/D0NJ01975E
_journal_volume 44
_journal_year 2020
_chemical_formula_moiety 'C25 H22 P, B F4'
_chemical_formula_sum 'C25 H22 B F4 P'
_chemical_formula_weight 440.20
_chemical_melting_point 477.6(15)
_space_group_crystal_system monoclinic
_space_group_IT_number 14
_space_group_name_Hall '-P 2ybc'
_space_group_name_H-M_alt 'P 1 21/c 1'
_atom_sites_solution_hydrogens geom
_audit_creation_method SHELXL-2018/3
_audit_update_record
;
2020-02-25 deposited with the CCDC.	2020-05-22 downloaded from the CCDC.
;
_cell_angle_alpha 90
_cell_angle_beta 107.748(3)
_cell_angle_gamma 90
_cell_formula_units_Z 4
_cell_length_a 9.5047(2)
_cell_length_b 21.5886(5)
_cell_length_c 11.1289(3)
_cell_measurement_reflns_used 14894
_cell_measurement_temperature 100(2)
_cell_measurement_theta_max 32.1858
_cell_measurement_theta_min 2.8248
_cell_volume 2174.89(10)
_computing_cell_refinement
;
CrysAlisPro, Agilent Technologies,
Version 1.171.35.21 (release 20-01-2012 CrysAlis171 .NET)
(compiled Jan 23 2012,18:06:46)
;
_computing_data_collection
;
CrysAlisPro, Agilent Technologies,
Version 1.171.35.21 (release 20-01-2012 CrysAlis171 .NET)
(compiled Jan 23 2012,18:06:46)
;
_computing_data_reduction
;
CrysAlisPro, Agilent Technologies,
Version 1.171.35.21 (release 20-01-2012 CrysAlis171 .NET)
(compiled Jan 23 2012,18:06:46)
;
_computing_molecular_graphics 'X-Seed v. 4.0 (Barbour, 2001)'
_computing_publication_material 'SHELXL-2018/3 (Sheldrick, 2018)'
_computing_structure_refinement 'SHELXL-2018/3 (Sheldrick, 2018)'
_computing_structure_solution 'SHELXS-97 (Sheldrick, 2008)'
_diffrn_ambient_temperature 100(2)
_diffrn_detector_area_resol_mean 16.0009
_diffrn_measured_fraction_theta_full 0.999
_diffrn_measured_fraction_theta_max 0.955
_diffrn_measurement_device_type 'Oxford Diffraction Xcalibur-S, Sapphire3 CCD'
_diffrn_measurement_method '\w scans'
_diffrn_radiation_monochromator graphite
_diffrn_radiation_source 'normal-focus sealed tube'
_diffrn_radiation_type MoK\a
_diffrn_radiation_wavelength 0.71073
_diffrn_reflns_av_R_equivalents 0.0450
_diffrn_reflns_av_unetI/netI 0.0287
_diffrn_reflns_Laue_measured_fraction_full 0.999
_diffrn_reflns_Laue_measured_fraction_max 0.955
_diffrn_reflns_limit_h_max 14
_diffrn_reflns_limit_h_min -14
_diffrn_reflns_limit_k_max 31
_diffrn_reflns_limit_k_min -32
_diffrn_reflns_limit_l_max 16
_diffrn_reflns_limit_l_min -15
_diffrn_reflns_number 49312
_diffrn_reflns_point_group_measured_fraction_full 0.999
_diffrn_reflns_point_group_measured_fraction_max 0.955
_diffrn_reflns_theta_full 30.000
_diffrn_reflns_theta_max 32.258
_diffrn_reflns_theta_min 2.937
_exptl_absorpt_coefficient_mu 0.170
_exptl_absorpt_correction_T_max 1.000
_exptl_absorpt_correction_T_min 0.847
_exptl_absorpt_correction_type multi-scan
_exptl_absorpt_process_details
;
CrysAlisPro, Agilent Technologies,
Version 1.171.35.21 (release 20-01-2012 CrysAlis171 .NET)
(compiled Jan 23 2012,18:06:46)
Empirical absorption correction using spherical harmonics,
 implemented in SCALE3 ABSPACK scaling algorithm.
;
_exptl_crystal_colour colorless
_exptl_crystal_density_diffrn 1.344
_exptl_crystal_description blade
_exptl_crystal_F_000 912
_exptl_crystal_size_max 0.40
_exptl_crystal_size_mid 0.22
_exptl_crystal_size_min 0.18
_refine_diff_density_max 0.677
_refine_diff_density_min -0.373
_refine_diff_density_rms 0.070
_refine_ls_extinction_method none
_refine_ls_goodness_of_fit_ref 1.003
_refine_ls_hydrogen_treatment constr
_refine_ls_matrix_type full
_refine_ls_number_parameters 280
_refine_ls_number_reflns 7373
_refine_ls_number_restraints 0
_refine_ls_restrained_S_all 1.003
_refine_ls_R_factor_all 0.0856
_refine_ls_R_factor_gt 0.0786
_refine_ls_shift/su_max 0.000
_refine_ls_shift/su_mean 0.000
_refine_ls_structure_factor_coef Fsqd
_refine_ls_weighting_details 'w=1/[\s^2^(Fo^2^)+(0.0300P)^2^+7.1000P] where P=(Fo^2^+2Fc^2^)/3'
_refine_ls_weighting_scheme calc
_refine_ls_wR_factor_gt 0.1660
_refine_ls_wR_factor_ref 0.1698
_reflns_Friedel_coverage 0.000
_reflns_number_gt 6785
_reflns_number_total 7373
_reflns_threshold_expression 'I > 2\s(I)'
_cod_data_source_file d0nj01975e1.cif
_cod_data_source_block 080528b7
_cod_depositor_comments
;
The following automatic conversions were performed:

data item '_chemical_melting_point' value '203-206 C' was changed to
'477.6(15)' -- it was converted from degrees Celsius (C) to kelvins
(K), the average value was taken and precision was estimated.

Automatic conversion script
Id: cif_fix_values 7556 2019-12-06 15:28:31Z antanas 

 Adding full bibliography for 7059666--7059672.cif.

 Adding full bibliography for 7059666--7059672.cif.
;
_cod_original_cell_volume 2174.89(1)
_cod_original_sg_symbol_H-M 'P 21/c'
_cod_database_code 7059672
_shelx_shelxl_version_number 2018/3
_shelx_space_group_comment
;
The symmetry employed for this shelxl refinement is uniquely defined
by the following loop, which should always be used as a source of
symmetry information in preference to the above space-group names.
They are only intended as comments.
;
_shelx_estimated_absorpt_t_min 0.935
_shelx_estimated_absorpt_t_max 0.970

loop_
_space_group_symop_operation_xyz
'x, y, z'
'-x, y+1/2, -z+1/2'
'-x, -y, -z'
'x, -y-1/2, z-1/2'

loop_
_atom_site_label
_atom_site_type_symbol
_atom_site_fract_x
_atom_site_fract_y
_atom_site_fract_z
_atom_site_U_iso_or_equiv
_atom_site_adp_type
_atom_site_occupancy
_atom_site_site_symmetry_order
_atom_site_calc_flag
_atom_site_refinement_flags_posn
_atom_site_refinement_flags_adp
_atom_site_refinement_flags_occupancy
_atom_site_disorder_assembly
_atom_site_disorder_group
P1 P 0.56883(6) 0.13987(3) 0.63979(6) 0.01720(12) Uani 1 1 d . . . . .
C1 C 0.4708(2) 0.06698(10) 0.6019(2) 0.0180(4) Uani 1 1 d . . . . .
H1A H 0.417167 0.066058 0.510468 0.022 Uiso 1 1 calc R U . . .
H1B H 0.543517 0.032729 0.620192 0.022 Uiso 1 1 calc R U . . .
C11 C 0.6669(2) 0.14133(11) 0.8043(2) 0.0194(4) Uani 1 1 d . . . . .
C12 C 0.8154(3) 0.12285(11) 0.8439(2) 0.0219(4) Uani 1 1 d . . . . .
H12 H 0.865824 0.115684 0.783438 0.026 Uiso 1 1 calc R U . . .
C13 C 0.8884(3) 0.11509(12) 0.9710(2) 0.0246(5) Uani 1 1 d . . . . .
H13 H 0.989074 0.102736 0.997672 0.030 Uiso 1 1 calc R U . . .
C14 C 0.8155(3) 0.12522(12) 1.0598(2) 0.0266(5) Uani 1 1 d . . . . .
H14 H 0.866359 0.119807 1.146973 0.032 Uiso 1 1 calc R U . . .
C15 C 0.6678(3) 0.14332(12) 1.0215(2) 0.0269(5) Uani 1 1 d . . . . .
H15 H 0.618305 0.150358 1.082617 0.032 Uiso 1 1 calc R U . . .
C16 C 0.5929(3) 0.15110(11) 0.8943(2) 0.0234(5) Uani 1 1 d . . . . .
H16 H 0.491840 0.162992 0.868167 0.028 Uiso 1 1 calc R U . . .
C21 C 0.6974(2) 0.14687(10) 0.5510(2) 0.0183(4) Uani 1 1 d . . . . .
C22 C 0.7108(3) 0.10111(11) 0.4671(2) 0.0229(4) Uani 1 1 d . . . . .
H22 H 0.651787 0.064790 0.456056 0.028 Uiso 1 1 calc R U . . .
C23 C 0.8115(3) 0.10879(12) 0.3991(2) 0.0255(5) Uani 1 1 d . . . . .
H23 H 0.820689 0.077743 0.341510 0.031 Uiso 1 1 calc R U . . .
C24 C 0.8979(3) 0.16185(12) 0.4160(2) 0.0256(5) Uani 1 1 d . . . . .
H24 H 0.966459 0.166879 0.369975 0.031 Uiso 1 1 calc R U . . .
C25 C 0.8848(3) 0.20757(12) 0.4995(3) 0.0276(5) Uani 1 1 d . . . . .
H25 H 0.944123 0.243781 0.510407 0.033 Uiso 1 1 calc R U . . .
C26 C 0.7844(3) 0.20035(11) 0.5673(3) 0.0253(5) Uani 1 1 d . . . . .
H26 H 0.775093 0.231623 0.624490 0.030 Uiso 1 1 calc R U . . .
C31 C 0.4426(3) 0.20372(11) 0.5945(2) 0.0215(4) Uani 1 1 d . . . . .
C32 C 0.3426(3) 0.20253(12) 0.4725(3) 0.0267(5) Uani 1 1 d . . . . .
H32 H 0.336379 0.167046 0.420704 0.032 Uiso 1 1 calc R U . . .
C33 C 0.2522(3) 0.25361(14) 0.4274(3) 0.0342(6) Uani 1 1 d . . . . .
H33 H 0.183895 0.252994 0.344849 0.041 Uiso 1 1 calc R U . . .
C34 C 0.2622(3) 0.30533(14) 0.5036(4) 0.0397(7) Uani 1 1 d . . . . .
H34 H 0.201147 0.340256 0.472479 0.048 Uiso 1 1 calc R U . . .
C35 C 0.3600(4) 0.30651(13) 0.6241(3) 0.0387(7) Uani 1 1 d . . . . .
H35 H 0.364938 0.341993 0.675680 0.046 Uiso 1 1 calc R U . . .
C36 C 0.4520(3) 0.25585(12) 0.6707(3) 0.0297(5) Uani 1 1 d . . . . .
H36 H 0.520155 0.256872 0.753354 0.036 Uiso 1 1 calc R U . . .
C41 C 0.3619(2) 0.05617(10) 0.6745(2) 0.0178(4) Uani 1 1 d . . . . .
C42 C 0.2133(3) 0.07168(12) 0.6213(2) 0.0232(4) Uani 1 1 d . . . . .
H42 H 0.180598 0.089823 0.539691 0.028 Uiso 1 1 calc R U . . .
C43 C 0.1128(3) 0.06064(13) 0.6876(3) 0.0269(5) Uani 1 1 d . . . . .
H43 H 0.011490 0.070613 0.650292 0.032 Uiso 1 1 calc R U . . .
C44 C 0.1600(3) 0.03517(12) 0.8076(3) 0.0260(5) Uani 1 1 d . . . . .
H44 H 0.091464 0.028441 0.853084 0.031 Uiso 1 1 calc R U . . .
C45 C 0.3074(3) 0.01955(12) 0.8611(2) 0.0239(5) Uani 1 1 d . . . . .
H45 H 0.339869 0.002110 0.943376 0.029 Uiso 1 1 calc R U . . .
C46 C 0.4085(3) 0.02939(11) 0.7943(2) 0.0216(4) Uani 1 1 d . . . . .
H46 H 0.508994 0.017852 0.830569 0.026 Uiso 1 1 calc R U . . .
B1 B 0.2207(3) 0.05262(12) 0.2513(3) 0.0207(5) Uani 1 1 d . . . . .
F1 F 0.20196(19) 0.00124(8) 0.31879(17) 0.0361(4) Uani 1 1 d . . . . .
F2 F 0.37044(16) 0.07129(7) 0.29901(15) 0.0274(3) Uani 1 1 d . . . . .
F3 F 0.1902(2) 0.03882(9) 0.12451(16) 0.0391(4) Uani 1 1 d . . . . .
F4 F 0.13282(18) 0.10155(8) 0.26775(17) 0.0347(4) Uani 1 1 d . . . . .

loop_
_atom_site_aniso_label
_atom_site_aniso_U_11
_atom_site_aniso_U_22
_atom_site_aniso_U_33
_atom_site_aniso_U_23
_atom_site_aniso_U_13
_atom_site_aniso_U_12
P1 0.0161(2) 0.0183(2) 0.0200(3) -0.0002(2) 0.00955(19) 0.00081(19)
C1 0.0185(9) 0.0180(9) 0.0197(10) -0.0001(7) 0.0089(8) 0.0000(7)
C11 0.0182(9) 0.0206(10) 0.0220(10) -0.0032(8) 0.0101(8) -0.0011(8)
C12 0.0202(10) 0.0237(10) 0.0243(11) -0.0008(8) 0.0106(9) 0.0000(8)
C13 0.0200(10) 0.0282(12) 0.0246(11) 0.0001(9) 0.0052(9) -0.0005(9)
C14 0.0303(12) 0.0271(12) 0.0222(11) -0.0020(9) 0.0078(9) -0.0049(9)
C15 0.0311(12) 0.0286(12) 0.0259(12) -0.0041(9) 0.0161(10) -0.0033(10)
C16 0.0209(10) 0.0257(11) 0.0272(12) -0.0038(9) 0.0126(9) -0.0015(8)
C21 0.0174(9) 0.0202(10) 0.0195(10) 0.0015(8) 0.0089(8) 0.0014(7)
C22 0.0232(11) 0.0248(11) 0.0248(11) -0.0033(9) 0.0132(9) -0.0023(8)
C23 0.0275(12) 0.0292(12) 0.0250(12) -0.0034(9) 0.0158(10) -0.0010(9)
C24 0.0240(11) 0.0303(12) 0.0276(12) 0.0039(9) 0.0154(10) 0.0004(9)
C25 0.0288(12) 0.0240(11) 0.0365(14) 0.0004(10) 0.0197(11) -0.0044(9)
C26 0.0270(11) 0.0209(10) 0.0339(13) -0.0033(9) 0.0179(10) -0.0022(9)
C31 0.0194(10) 0.0187(10) 0.0312(12) 0.0025(8) 0.0147(9) 0.0015(8)
C32 0.0240(11) 0.0244(11) 0.0324(13) 0.0043(10) 0.0099(10) 0.0013(9)
C33 0.0233(12) 0.0329(14) 0.0475(17) 0.0131(12) 0.0123(11) 0.0038(10)
C34 0.0345(14) 0.0302(14) 0.065(2) 0.0158(14) 0.0309(15) 0.0141(11)
C35 0.0476(17) 0.0232(12) 0.058(2) 0.0003(12) 0.0344(16) 0.0092(11)
C36 0.0345(13) 0.0248(12) 0.0363(14) -0.0030(10) 0.0205(11) 0.0014(10)
C41 0.0179(9) 0.0184(9) 0.0187(10) 0.0006(7) 0.0081(8) -0.0001(7)
C42 0.0199(10) 0.0278(11) 0.0241(11) 0.0043(9) 0.0102(9) 0.0025(8)
C43 0.0194(10) 0.0331(13) 0.0317(13) 0.0023(10) 0.0128(10) 0.0023(9)
C44 0.0267(12) 0.0280(12) 0.0294(12) -0.0015(9) 0.0177(10) -0.0038(9)
C45 0.0276(11) 0.0272(11) 0.0183(10) 0.0007(8) 0.0089(9) -0.0045(9)
C46 0.0187(10) 0.0255(11) 0.0201(10) 0.0006(8) 0.0051(8) -0.0019(8)
B1 0.0186(11) 0.0221(11) 0.0205(11) 0.0007(9) 0.0048(9) 0.0020(9)
F1 0.0309(8) 0.0354(9) 0.0438(10) 0.0111(7) 0.0142(7) -0.0022(7)
F2 0.0203(7) 0.0332(8) 0.0275(8) 0.0048(6) 0.0053(6) -0.0006(6)
F3 0.0403(10) 0.0492(11) 0.0243(8) -0.0058(7) 0.0045(7) 0.0087(8)
F4 0.0272(8) 0.0361(9) 0.0394(9) -0.0052(7) 0.0082(7) 0.0082(7)

loop_
_atom_type_symbol
_atom_type_description
_atom_type_scat_dispersion_real
_atom_type_scat_dispersion_imag
_atom_type_scat_source
C C 0.0033 0.0016 'International Tables Vol C Tables 4.2.6.8 and 6.1.1.4'
H H 0.0000 0.0000 'International Tables Vol C Tables 4.2.6.8 and 6.1.1.4'
B B 0.0013 0.0007 'International Tables Vol C Tables 4.2.6.8 and 6.1.1.4'
F F 0.0171 0.0103 'International Tables Vol C Tables 4.2.6.8 and 6.1.1.4'
P P 0.1023 0.0942 'International Tables Vol C Tables 4.2.6.8 and 6.1.1.4'

loop_
_geom_angle_atom_site_label_1
_geom_angle_atom_site_label_2
_geom_angle_atom_site_label_3
_geom_angle
_geom_angle_site_symmetry_1
_geom_angle_site_symmetry_3
_geom_angle_publ_flag
C11 P1 C31 111.72(11) . . ?
C11 P1 C21 109.46(10) . . ?
C31 P1 C21 106.80(10) . . ?
C11 P1 C1 108.95(11) . . ?
C31 P1 C1 110.43(11) . . ?
C21 P1 C1 109.44(10) . . ?
C41 C1 P1 113.40(15) . . ?
C41 C1 H1A 108.9 . . ?
P1 C1 H1A 108.9 . . ?
C41 C1 H1B 108.9 . . ?
P1 C1 H1B 108.9 . . ?
H1A C1 H1B 107.7 . . ?
C12 C11 C16 119.6(2) . . ?
C12 C11 P1 118.55(17) . . ?
C16 C11 P1 121.07(18) . . ?
C13 C12 C11 119.9(2) . . ?
C13 C12 H12 120.1 . . ?
C11 C12 H12 120.1 . . ?
C12 C13 C14 120.4(2) . . ?
C12 C13 H13 119.8 . . ?
C14 C13 H13 119.8 . . ?
C13 C14 C15 120.1(2) . . ?
C13 C14 H14 119.9 . . ?
C15 C14 H14 119.9 . . ?
C16 C15 C14 120.2(2) . . ?
C16 C15 H15 119.9 . . ?
C14 C15 H15 119.9 . . ?
C15 C16 C11 119.8(2) . . ?
C15 C16 H16 120.1 . . ?
C11 C16 H16 120.1 . . ?
C22 C21 C26 120.1(2) . . ?
C22 C21 P1 121.74(17) . . ?
C26 C21 P1 118.14(17) . . ?
C21 C22 C23 119.8(2) . . ?
C21 C22 H22 120.1 . . ?
C23 C22 H22 120.1 . . ?
C24 C23 C22 119.9(2) . . ?
C24 C23 H23 120.0 . . ?
C22 C23 H23 120.0 . . ?
C25 C24 C23 120.5(2) . . ?
C25 C24 H24 119.8 . . ?
C23 C24 H24 119.8 . . ?
C24 C25 C26 120.0(2) . . ?
C24 C25 H25 120.0 . . ?
C26 C25 H25 120.0 . . ?
C25 C26 C21 119.8(2) . . ?
C25 C26 H26 120.1 . . ?
C21 C26 H26 120.1 . . ?
C36 C31 C32 120.2(2) . . ?
C36 C31 P1 122.3(2) . . ?
C32 C31 P1 117.16(19) . . ?
C33 C32 C31 119.8(3) . . ?
C33 C32 H32 120.1 . . ?
C31 C32 H32 120.1 . . ?
C34 C33 C32 119.8(3) . . ?
C34 C33 H33 120.1 . . ?
C32 C33 H33 120.1 . . ?
C35 C34 C33 120.6(3) . . ?
C35 C34 H34 119.7 . . ?
C33 C34 H34 119.7 . . ?
C34 C35 C36 120.4(3) . . ?
C34 C35 H35 119.8 . . ?
C36 C35 H35 119.8 . . ?
C31 C36 C35 119.2(3) . . ?
C31 C36 H36 120.4 . . ?
C35 C36 H36 120.4 . . ?
C42 C41 C46 119.3(2) . . ?
C42 C41 C1 120.4(2) . . ?
C46 C41 C1 120.3(2) . . ?
C43 C42 C41 120.2(2) . . ?
C43 C42 H42 119.9 . . ?
C41 C42 H42 119.9 . . ?
C44 C43 C42 120.3(2) . . ?
C44 C43 H43 119.8 . . ?
C42 C43 H43 119.8 . . ?
C43 C44 C45 119.9(2) . . ?
C43 C44 H44 120.1 . . ?
C45 C44 H44 120.1 . . ?
C44 C45 C46 120.2(2) . . ?
C44 C45 H45 119.9 . . ?
C46 C45 H45 119.9 . . ?
C41 C46 C45 120.1(2) . . ?
C41 C46 H46 120.0 . . ?
C45 C46 H46 120.0 . . ?
F1 B1 F3 111.1(2) . . ?
F1 B1 F4 110.8(2) . . ?
F3 B1 F4 110.5(2) . . ?
F1 B1 F2 107.8(2) . . ?
F3 B1 F2 108.5(2) . . ?
F4 B1 F2 108.0(2) . . ?

loop_
_geom_bond_atom_site_label_1
_geom_bond_atom_site_label_2
_geom_bond_distance
_geom_bond_site_symmetry_2
_geom_bond_publ_flag
P1 C11 1.784(2) . ?
P1 C31 1.796(2) . ?
P1 C21 1.797(2) . ?
P1 C1 1.812(2) . ?
C1 C41 1.513(3) . ?
C1 H1A 0.9900 . ?
C1 H1B 0.9900 . ?
C11 C12 1.402(3) . ?
C11 C16 1.404(3) . ?
C12 C13 1.383(3) . ?
C12 H12 0.9500 . ?
C13 C14 1.386(4) . ?
C13 H13 0.9500 . ?
C14 C15 1.392(4) . ?
C14 H14 0.9500 . ?
C15 C16 1.387(4) . ?
C15 H15 0.9500 . ?
C16 H16 0.9500 . ?
C21 C22 1.391(3) . ?
C21 C26 1.399(3) . ?
C22 C23 1.399(3) . ?
C22 H22 0.9500 . ?
C23 C24 1.389(4) . ?
C23 H23 0.9500 . ?
C24 C25 1.387(4) . ?
C24 H24 0.9500 . ?
C25 C26 1.394(3) . ?
C25 H25 0.9500 . ?
C26 H26 0.9500 . ?
C31 C36 1.396(3) . ?
C31 C32 1.399(4) . ?
C32 C33 1.394(4) . ?
C32 H32 0.9500 . ?
C33 C34 1.387(5) . ?
C33 H33 0.9500 . ?
C34 C35 1.380(5) . ?
C34 H34 0.9500 . ?
C35 C36 1.398(4) . ?
C35 H35 0.9500 . ?
C36 H36 0.9500 . ?
C41 C42 1.395(3) . ?
C41 C46 1.396(3) . ?
C42 C43 1.394(3) . ?
C42 H42 0.9500 . ?
C43 C44 1.387(4) . ?
C43 H43 0.9500 . ?
C44 C45 1.387(4) . ?
C44 H44 0.9500 . ?
C45 C46 1.398(3) . ?
C45 H45 0.9500 . ?
C46 H46 0.9500 . ?
B1 F1 1.381(3) . ?
B1 F3 1.384(3) . ?
B1 F4 1.393(3) . ?
B1 F2 1.417(3) . ?

loop_
_geom_torsion_atom_site_label_1
_geom_torsion_atom_site_label_2
_geom_torsion_atom_site_label_3
_geom_torsion_atom_site_label_4
_geom_torsion
_geom_torsion_site_symmetry_1
_geom_torsion_site_symmetry_2
_geom_torsion_site_symmetry_3
_geom_torsion_site_symmetry_4
_geom_torsion_publ_flag
C11 P1 C1 C41 59.11(19) . . . . ?
C31 P1 C1 C41 -63.94(19) . . . . ?
C21 P1 C1 C41 178.76(16) . . . . ?
C31 P1 C11 C12 -143.03(18) . . . . ?
C21 P1 C11 C12 -24.9(2) . . . . ?
C1 P1 C11 C12 94.7(2) . . . . ?
C31 P1 C11 C16 47.0(2) . . . . ?
C21 P1 C11 C16 165.04(19) . . . . ?
C1 P1 C11 C16 -75.3(2) . . . . ?
C16 C11 C12 C13 -0.7(4) . . . . ?
P1 C11 C12 C13 -170.91(19) . . . . ?
C11 C12 C13 C14 0.3(4) . . . . ?
C12 C13 C14 C15 0.0(4) . . . . ?
C13 C14 C15 C16 0.2(4) . . . . ?
C14 C15 C16 C11 -0.7(4) . . . . ?
C12 C11 C16 C15 1.0(4) . . . . ?
P1 C11 C16 C15 170.88(19) . . . . ?
C11 P1 C21 C22 119.9(2) . . . . ?
C31 P1 C21 C22 -119.0(2) . . . . ?
C1 P1 C21 C22 0.6(2) . . . . ?
C11 P1 C21 C26 -60.6(2) . . . . ?
C31 P1 C21 C26 60.5(2) . . . . ?
C1 P1 C21 C26 -179.91(19) . . . . ?
C26 C21 C22 C23 -0.1(4) . . . . ?
P1 C21 C22 C23 179.4(2) . . . . ?
C21 C22 C23 C24 0.3(4) . . . . ?
C22 C23 C24 C25 -0.3(4) . . . . ?
C23 C24 C25 C26 0.1(4) . . . . ?
C24 C25 C26 C21 0.1(4) . . . . ?
C22 C21 C26 C25 -0.1(4) . . . . ?
P1 C21 C26 C25 -179.6(2) . . . . ?
C11 P1 C31 C36 16.5(2) . . . . ?
C21 P1 C31 C36 -103.1(2) . . . . ?
C1 P1 C31 C36 138.0(2) . . . . ?
C11 P1 C31 C32 -170.18(18) . . . . ?
C21 P1 C31 C32 70.2(2) . . . . ?
C1 P1 C31 C32 -48.8(2) . . . . ?
C36 C31 C32 C33 -0.1(4) . . . . ?
P1 C31 C32 C33 -173.5(2) . . . . ?
C31 C32 C33 C34 0.2(4) . . . . ?
C32 C33 C34 C35 -0.6(4) . . . . ?
C33 C34 C35 C36 0.8(4) . . . . ?
C32 C31 C36 C35 0.3(4) . . . . ?
P1 C31 C36 C35 173.4(2) . . . . ?
C34 C35 C36 C31 -0.7(4) . . . . ?
P1 C1 C41 C42 95.2(2) . . . . ?
P1 C1 C41 C46 -86.1(2) . . . . ?
C46 C41 C42 C43 0.2(4) . . . . ?
C1 C41 C42 C43 178.9(2) . . . . ?
C41 C42 C43 C44 1.1(4) . . . . ?
C42 C43 C44 C45 -1.2(4) . . . . ?
C43 C44 C45 C46 0.0(4) . . . . ?
C42 C41 C46 C45 -1.4(4) . . . . ?
C1 C41 C46 C45 179.9(2) . . . . ?
C44 C45 C46 C41 1.3(4) . . . . ?
